data_4079091
loop_
_publ_author_name
'Engerer, Laura K.'
'Carlson, Christin N.'
'Hanusa, Timothy P.'
'Brennessel, William W.'
'Young, Victor G.'

_publ_section_title
;
 \s- vs \p-Bonding in Manganese(II) Allyl Complexes
;
_journal_issue 17
_journal_name_full Organometallics
_journal_page_first 6131
_journal_paper_doi 10.1021/om300478v
_journal_volume 31
_journal_year 2012
_chemical_formula_moiety 'C30 H74 Mn N2 Si6'
_chemical_formula_sum 'C30 H74 Mn N2 Si6'
_chemical_formula_weight 686.39
_chemical_name_common 01367
_chemical_name_systematic
; 
 ? 
;
_space_group_IT_number 60
_symmetry_cell_setting orthorhombic
_symmetry_space_group_name_Hall '-P 2n 2ab'
_symmetry_space_group_name_H-M 'P b c n'
_atom_sites_solution_hydrogens geom
_atom_sites_solution_primary direct
_atom_sites_solution_secondary difmap
_audit_creation_method SHELXL-97
_cell_angle_alpha 90.00
_cell_angle_beta 90.00
_cell_angle_gamma 90.00
_cell_formula_units_Z 4
_cell_length_a 12.033(1)
_cell_length_b 17.858(2)
_cell_length_c 19.729(2)
_cell_measurement_reflns_used 3573
_cell_measurement_temperature 173(2)
_cell_volume 4239.5(7)
_computing_cell_refinement 'SAINT, Bruker'
_computing_data_collection 'SMART, Bruker'
_computing_data_reduction 'SAINT, Bruker'
_computing_molecular_graphics 'SHELXTL, Bruker'
_computing_structure_refinement SHELXL-97
_computing_structure_solution SIR92
_diffrn_ambient_temperature 173(2)
_diffrn_measured_fraction_theta_full 0.997
_diffrn_measured_fraction_theta_max 0.997
_diffrn_measurement_device_type 'Siemens SMART Platform CCD'
_diffrn_measurement_method 'area detector, omega scans'
_diffrn_radiation_monochromator graphite
_diffrn_radiation_source 'normal-focus sealed tube'
_diffrn_radiation_type MoK\a
_diffrn_radiation_wavelength 0.71073
_diffrn_reflns_av_R_equivalents 0.0259
_diffrn_reflns_av_sigmaI/netI 0.0161
_diffrn_reflns_limit_h_max 15
_diffrn_reflns_limit_h_min -15
_diffrn_reflns_limit_k_max 23
_diffrn_reflns_limit_k_min -23
_diffrn_reflns_limit_l_max 25
_diffrn_reflns_limit_l_min -25
_diffrn_reflns_number 35573
_diffrn_reflns_theta_full 27.54
_diffrn_reflns_theta_max 27.54
_diffrn_reflns_theta_min 2.04
_exptl_absorpt_coefficient_mu 0.501
_exptl_absorpt_correction_T_max 1.000000
_exptl_absorpt_correction_T_min 0.939296
_exptl_absorpt_correction_type multi-scan
_exptl_absorpt_process_details 'SADABS, R. Blessing, 1995'
_exptl_crystal_colour 'pale yellow'
_exptl_crystal_density_diffrn 1.075
_exptl_crystal_density_method 'not measured'
_exptl_crystal_description block
_exptl_crystal_F_000 1508
_exptl_crystal_size_max 0.36
_exptl_crystal_size_mid 0.32
_exptl_crystal_size_min 0.24
_refine_diff_density_max 0.895
_refine_diff_density_min -1.145
_refine_diff_density_rms 0.076
_refine_ls_extinction_method none
_refine_ls_goodness_of_fit_ref 0.990
_refine_ls_hydrogen_treatment riding
_refine_ls_matrix_type full
_refine_ls_number_parameters 207
_refine_ls_number_reflns 4876
_refine_ls_number_restraints 104
_refine_ls_restrained_S_all 1.019
_refine_ls_R_factor_all 0.0688
_refine_ls_R_factor_gt 0.0600
_refine_ls_shift/su_max 0.001
_refine_ls_shift/su_mean 0.000
_refine_ls_structure_factor_coef Fsqd
_refine_ls_weighting_details 'calc w=1/[\s^2^(Fo^2^)+(0.0782P)^2^+8.0000P] where P=(Fo^2^+2Fc^2^)/3'
_refine_ls_weighting_scheme calc
_refine_ls_wR_factor_gt 0.1628
_refine_ls_wR_factor_ref 0.1686
_reflns_number_gt 4267
_reflns_number_total 4876
_reflns_threshold_expression >2sigma(I)
_cod_data_source_file om300478v_si_002.cif
_cod_data_source_block 01367
_cod_original_cell_volume 4239.3(7)
_cod_original_sg_symbol_H-M Pbcn
_cod_database_code 4079091

loop_
_symmetry_equiv_pos_as_xyz
'x, y, z'
'-x+1/2, -y+1/2, z+1/2'
'x+1/2, -y+1/2, -z'
'-x, y, -z+1/2'
'-x, -y, -z'
'x-1/2, y-1/2, -z-1/2'
'-x-1/2, y-1/2, z'
'x, -y, z-1/2'

loop_
_atom_site_label
_atom_site_type_symbol
_atom_site_fract_x
_atom_site_fract_y
_atom_site_fract_z
_atom_site_U_iso_or_equiv
_atom_site_adp_type
_atom_site_occupancy
_atom_site_symmetry_multiplicity
_atom_site_calc_flag
_atom_site_refinement_flags
_atom_site_disorder_assembly
_atom_site_disorder_group
Mn1 Mn 0.0000 0.14732(5) 0.7500 0.0434(2) Uani 1 2 d S . .
Si1 Si 0.37413(8) 0.23080(5) 0.87586(5) 0.0415(2) Uani 1 1 d . . .
Si2 Si 0.26939(8) 0.07092(5) 0.92343(4) 0.0438(2) Uani 1 1 d . . .
Si3 Si 0.20456(7) 0.04033(5) 0.69039(4) 0.0368(2) Uani 1 1 d . . .
N1 N 0.0193(4) 0.2511(3) 0.6788(3) 0.0608(7) Uani 0.720(6) 1 d PDU A 1
C1 C 0.1410(5) 0.2773(4) 0.6631(4) 0.0854(14) Uani 0.720(6) 1 d PDU A 1
C2 C -0.0296(10) 0.2511(5) 0.6111(4) 0.0599(11) Uani 0.720(6) 1 d PDU A 1
C3 C -0.0174(6) 0.3207(3) 0.7142(2) 0.0628(8) Uani 0.720(6) 1 d PDU . 1
N1' N -0.0159(10) 0.2408(7) 0.6852(7) 0.0608(7) Uani 0.280(6) 1 d PDU A 5
C1' C -0.1315(11) 0.2644(11) 0.7031(10) 0.0854(14) Uani 0.280(6) 1 d PDU A 5
C2' C -0.019(3) 0.2365(14) 0.6111(8) 0.0599(11) Uani 0.280(6) 1 d PDU A 5
C3' C 0.0291(11) 0.3093(8) 0.7172(4) 0.0628(8) Uani 0.280(6) 1 d PDU . 5
C4 C 0.1567(2) 0.08866(18) 0.76888(15) 0.0370(6) Uani 1 1 d . A .
H4A H 0.138(3) 0.049(2) 0.8024(19) 0.051(10) Uiso 1 1 d . . .
C5 C 0.2364(2) 0.14273(16) 0.79684(15) 0.0342(6) Uani 1 1 d . . .
H5A H 0.257(3) 0.185(2) 0.7623(17) 0.043(9) Uiso 1 1 d . . .
C6 C 0.2855(2) 0.14753(16) 0.85949(15) 0.0358(6) Uani 1 1 d . A .
C7 C 0.1117(4) -0.0419(2) 0.6728(2) 0.0592(10) Uani 1 1 d . A .
H7A H 0.0356 -0.0243 0.6652 0.089 Uiso 1 1 calc R . .
H7B H 0.1129 -0.0760 0.7117 0.089 Uiso 1 1 calc R . .
H7C H 0.1382 -0.0683 0.6324 0.089 Uiso 1 1 calc R . .
C8 C 0.3514(3) 0.0055(3) 0.6992(2) 0.0651(11) Uani 1 1 d . A .
H8A H 0.3998 0.0471 0.7126 0.098 Uiso 1 1 calc R . .
H8B H 0.3766 -0.0149 0.6558 0.098 Uiso 1 1 calc R . .
H8C H 0.3541 -0.0338 0.7339 0.098 Uiso 1 1 calc R . .
C9 C 0.2027(3) 0.1009(2) 0.61309(18) 0.0537(9) Uani 1 1 d . A .
H9A H 0.1256 0.1122 0.6007 0.081 Uiso 1 1 calc R . .
H9B H 0.2392 0.0747 0.5756 0.081 Uiso 1 1 calc R . .
H9C H 0.2424 0.1477 0.6225 0.081 Uiso 1 1 calc R . .
C10 C 0.3641(4) 0.3010(2) 0.8053(2) 0.0581(9) Uani 1 1 d . . .
H10A H 0.3860 0.2773 0.7625 0.087 Uiso 1 1 calc R . .
H10B H 0.4138 0.3432 0.8147 0.087 Uiso 1 1 calc R . .
H10C H 0.2875 0.3191 0.8017 0.087 Uiso 1 1 calc R . .
C11 C 0.3306(4) 0.2820(2) 0.95424(19) 0.0627(10) Uani 1 1 d . . .
H11A H 0.3324 0.2477 0.9930 0.094 Uiso 1 1 calc R . .
H11B H 0.2550 0.3013 0.9483 0.094 Uiso 1 1 calc R . .
H11C H 0.3816 0.3238 0.9624 0.094 Uiso 1 1 calc R . .
C12 C 0.5251(3) 0.2070(3) 0.8855(3) 0.0752(13) Uani 1 1 d . . .
H12A H 0.5527 0.1849 0.8433 0.113 Uiso 1 1 calc R . .
H12B H 0.5343 0.1711 0.9227 0.113 Uiso 1 1 calc R . .
H12C H 0.5672 0.2526 0.8956 0.113 Uiso 1 1 calc R . .
C13 C 0.3156(5) -0.0219(2) 0.8889(2) 0.0745(13) Uani 1 1 d . . .
H13A H 0.2648 -0.0377 0.8528 0.112 Uiso 1 1 calc R . .
H13B H 0.3151 -0.0592 0.9253 0.112 Uiso 1 1 calc R . .
H13C H 0.3910 -0.0172 0.8706 0.112 Uiso 1 1 calc R . .
C14 C 0.1247(4) 0.0614(3) 0.9566(2) 0.0787(14) Uani 1 1 d . . .
H14A H 0.1063 0.1052 0.9844 0.118 Uiso 1 1 calc R . .
H14B H 0.1192 0.0160 0.9843 0.118 Uiso 1 1 calc R . .
H14C H 0.0726 0.0580 0.9186 0.118 Uiso 1 1 calc R . .
C15 C 0.3604(5) 0.0864(3) 0.9991(2) 0.0860(17) Uani 1 1 d . . .
H15A H 0.3398 0.1336 1.0211 0.129 Uiso 1 1 calc R . .
H15B H 0.4383 0.0888 0.9846 0.129 Uiso 1 1 calc R . .
H15C H 0.3508 0.0450 1.0311 0.129 Uiso 1 1 calc R . .

loop_
_atom_site_aniso_label
_atom_site_aniso_U_11
_atom_site_aniso_U_22
_atom_site_aniso_U_33
_atom_site_aniso_U_23
_atom_site_aniso_U_13
_atom_site_aniso_U_12
Mn1 0.0320(3) 0.0662(5) 0.0322(3) 0.000 -0.0029(3) 0.000
Si1 0.0428(5) 0.0409(5) 0.0408(5) -0.0033(4) -0.0054(4) -0.0021(4)
Si2 0.0498(5) 0.0460(5) 0.0355(4) 0.0058(4) -0.0088(4) -0.0052(4)
Si3 0.0421(4) 0.0364(4) 0.0320(4) -0.0027(3) -0.0056(3) 0.0043(3)
N1 0.0643(16) 0.0543(14) 0.0637(13) 0.0101(12) -0.0102(13) 0.0107(13)
C1 0.068(2) 0.094(3) 0.095(3) 0.001(3) 0.000(2) 0.003(2)
C2 0.066(2) 0.055(3) 0.0584(15) 0.0209(16) -0.0050(15) 0.001(2)
C3 0.0661(17) 0.0527(15) 0.0696(15) 0.0100(13) -0.0092(15) 0.0089(14)
N1' 0.0643(16) 0.0543(14) 0.0637(13) 0.0101(12) -0.0102(13) 0.0107(13)
C1' 0.068(2) 0.094(3) 0.095(3) 0.001(3) 0.000(2) 0.003(2)
C2' 0.066(2) 0.055(3) 0.0584(15) 0.0209(16) -0.0050(15) 0.001(2)
C3' 0.0661(17) 0.0527(15) 0.0696(15) 0.0100(13) -0.0092(15) 0.0089(14)
C4 0.0363(15) 0.0437(16) 0.0311(14) -0.0009(12) -0.0041(11) -0.0017(13)
C5 0.0339(14) 0.0359(14) 0.0327(13) 0.0001(11) -0.0007(11) 0.0035(11)
C6 0.0375(14) 0.0368(14) 0.0331(14) -0.0030(11) -0.0037(11) 0.0031(12)
C7 0.082(3) 0.0386(17) 0.057(2) -0.0036(16) -0.009(2) -0.0063(18)
C8 0.061(2) 0.082(3) 0.052(2) -0.013(2) -0.0103(18) 0.034(2)
C9 0.0514(19) 0.066(2) 0.0436(18) 0.0115(17) -0.0003(15) -0.0024(17)
C10 0.074(3) 0.0437(19) 0.057(2) 0.0044(16) -0.0044(19) -0.0096(18)
C11 0.082(3) 0.056(2) 0.049(2) -0.0169(17) -0.014(2) 0.004(2)
C12 0.043(2) 0.082(3) 0.100(4) 0.006(3) -0.010(2) -0.001(2)
C13 0.114(4) 0.044(2) 0.065(3) 0.0117(19) -0.007(3) 0.005(2)
C14 0.066(3) 0.116(4) 0.054(2) 0.028(3) 0.009(2) -0.004(3)
C15 0.114(4) 0.083(3) 0.061(3) 0.027(2) -0.046(3) -0.030(3)

loop_
_atom_type_symbol
_atom_type_description
_atom_type_scat_dispersion_real
_atom_type_scat_dispersion_imag
_atom_type_scat_source
C C 0.0033 0.0016 'International Tables Vol C Tables 4.2.6.8 and 6.1.1.4'
H H 0.0000 0.0000 'International Tables Vol C Tables 4.2.6.8 and 6.1.1.4'
N N 0.0061 0.0033 'International Tables Vol C Tables 4.2.6.8 and 6.1.1.4'
Si Si 0.0817 0.0704 'International Tables Vol C Tables 4.2.6.8 and 6.1.1.4'
Mn Mn 0.3368 0.7283 'International Tables Vol C Tables 4.2.6.8 and 6.1.1.4'

loop_
_geom_angle_atom_site_label_1
_geom_angle_atom_site_label_2
_geom_angle_atom_site_label_3
_geom_angle
_geom_angle_site_symmetry_1
_geom_angle_site_symmetry_3
N1' Mn1 N1' 75.5(7) . 4_556
N1' Mn1 C4 101.4(3) . 4_556
N1' Mn1 C4 124.0(3) 4_556 4_556
N1' Mn1 C4 124.0(3) . .
N1' Mn1 C4 101.4(3) 4_556 .
C4 Mn1 C4 122.81(17) 4_556 .
N1' Mn1 N1 10.9(4) . .
N1' Mn1 N1 74.2(3) 4_556 .
C4 Mn1 N1 111.28(15) 4_556 .
C4 Mn1 N1 113.36(15) . .
N1' Mn1 N1 74.2(3) . 4_556
N1' Mn1 N1 10.9(4) 4_556 4_556
C4 Mn1 N1 113.36(15) 4_556 4_556
C4 Mn1 N1 111.28(15) . 4_556
N1 Mn1 N1 75.0(3) . 4_556
C6 Si1 C11 111.96(18) . .
C6 Si1 C12 113.11(19) . .
C11 Si1 C12 107.3(2) . .
C6 Si1 C10 111.62(16) . .
C11 Si1 C10 105.60(19) . .
C12 Si1 C10 106.8(2) . .
C14 Si2 C6 113.52(18) . .
C14 Si2 C15 106.2(2) . .
C6 Si2 C15 111.64(17) . .
C14 Si2 C13 108.9(3) . .
C6 Si2 C13 111.75(17) . .
C15 Si2 C13 104.3(2) . .
C4 Si3 C9 113.93(17) . .
C4 Si3 C7 109.36(17) . .
C9 Si3 C7 107.17(18) . .
C4 Si3 C8 111.49(16) . .
C9 Si3 C8 106.15(19) . .
C7 Si3 C8 108.5(2) . .
C2 N1 C3 108.0(5) . .
C2 N1 C1 101.2(6) . .
C3 N1 C1 96.9(5) . .
C2 N1 Mn1 120.6(5) . .
C3 N1 Mn1 110.5(4) . .
C1 N1 Mn1 116.6(4) . .
C3 C3 N1 111.3(4) 4_556 .
C2' N1' C3' 118.6(13) . .
C2' N1' C1' 103.2(16) . .
C3' N1' C1' 90.4(11) . .
C2' N1' Mn1 124.4(11) . .
C3' N1' Mn1 111.2(9) . .
C1' N1' Mn1 99.4(11) . .
C3' C3' N1' 101.6(9) 4_556 .
C5 C4 Si3 114.5(2) . .
C5 C4 Mn1 108.2(2) . .
Si3 C4 Mn1 110.27(14) . .
C5 C4 H4A 111(2) . .
Si3 C4 H4A 107(2) . .
Mn1 C4 H4A 105(2) . .
C6 C5 C4 131.3(3) . .
C6 C5 H5A 116(2) . .
C4 C5 H5A 112.6(19) . .
C5 C6 Si1 116.9(2) . .
C5 C6 Si2 121.1(2) . .
Si1 C6 Si2 121.83(16) . .
Si3 C7 H7A 109.5 . .
Si3 C7 H7B 109.5 . .
H7A C7 H7B 109.5 . .
Si3 C7 H7C 109.5 . .
H7A C7 H7C 109.5 . .
H7B C7 H7C 109.5 . .
Si3 C8 H8A 109.5 . .
Si3 C8 H8B 109.5 . .
H8A C8 H8B 109.5 . .
Si3 C8 H8C 109.5 . .
H8A C8 H8C 109.5 . .
H8B C8 H8C 109.5 . .
Si3 C9 H9A 109.5 . .
Si3 C9 H9B 109.5 . .
H9A C9 H9B 109.5 . .
Si3 C9 H9C 109.5 . .
H9A C9 H9C 109.5 . .
H9B C9 H9C 109.5 . .
Si1 C10 H10A 109.5 . .
Si1 C10 H10B 109.5 . .
H10A C10 H10B 109.5 . .
Si1 C10 H10C 109.5 . .
H10A C10 H10C 109.5 . .
H10B C10 H10C 109.5 . .
Si1 C11 H11A 109.5 . .
Si1 C11 H11B 109.5 . .
H11A C11 H11B 109.5 . .
Si1 C11 H11C 109.5 . .
H11A C11 H11C 109.5 . .
H11B C11 H11C 109.5 . .
Si1 C12 H12A 109.5 . .
Si1 C12 H12B 109.5 . .
H12A C12 H12B 109.5 . .
Si1 C12 H12C 109.5 . .
H12A C12 H12C 109.5 . .
H12B C12 H12C 109.5 . .
Si2 C13 H13A 109.5 . .
Si2 C13 H13B 109.5 . .
H13A C13 H13B 109.5 . .
Si2 C13 H13C 109.5 . .
H13A C13 H13C 109.5 . .
H13B C13 H13C 109.5 . .
Si2 C14 H14A 109.5 . .
Si2 C14 H14B 109.5 . .
H14A C14 H14B 109.5 . .
Si2 C14 H14C 109.5 . .
H14A C14 H14C 109.5 . .
H14B C14 H14C 109.5 . .
Si2 C15 H15A 109.5 . .
Si2 C15 H15B 109.5 . .
H15A C15 H15B 109.5 . .
Si2 C15 H15C 109.5 . .
H15A C15 H15C 109.5 . .
H15B C15 H15C 109.5 . .

loop_
_geom_bond_atom_site_label_1
_geom_bond_atom_site_label_2
_geom_bond_distance
_geom_bond_site_symmetry_2
Mn1 N1' 2.112(15) .
Mn1 N1' 2.112(15) 4_556
Mn1 C4 2.189(3) 4_556
Mn1 C4 2.189(3) .
Mn1 N1 2.337(6) .
Mn1 N1 2.337(6) 4_556
Si1 C6 1.858(3) .
Si1 C11 1.871(4) .
Si1 C12 1.875(4) .
Si1 C10 1.877(4) .
Si2 C14 1.868(4) .
Si2 C6 1.871(3) .
Si2 C15 1.872(4) .
Si2 C13 1.876(4) .
Si3 C4 1.864(3) .
Si3 C9 1.870(4) .
Si3 C7 1.877(4) .
Si3 C8 1.881(4) .
N1 C2 1.460(6) .
N1 C3 1.491(6) .
N1 C1 1.569(7) .
C3 C3 1.474(8) 4_556
N1' C2' 1.465(9) .
N1' C3' 1.479(9) .
N1' C1' 1.495(9) .
C3' C3' 1.472(10) 4_556
C4 C5 1.469(4) .
C4 H4A 0.99(4) .
C5 C6 1.372(4) .
C5 H5A 1.05(4) .
C7 H7A 0.9800 .
C7 H7B 0.9800 .
C7 H7C 0.9800 .
C8 H8A 0.9800 .
C8 H8B 0.9800 .
C8 H8C 0.9800 .
C9 H9A 0.9800 .
C9 H9B 0.9800 .
C9 H9C 0.9800 .
C10 H10A 0.9800 .
C10 H10B 0.9800 .
C10 H10C 0.9800 .
C11 H11A 0.9800 .
C11 H11B 0.9800 .
C11 H11C 0.9800 .
C12 H12A 0.9800 .
C12 H12B 0.9800 .
C12 H12C 0.9800 .
C13 H13A 0.9800 .
C13 H13B 0.9800 .
C13 H13C 0.9800 .
C14 H14A 0.9800 .
C14 H14B 0.9800 .
C14 H14C 0.9800 .
C15 H15A 0.9800 .
C15 H15B 0.9800 .
C15 H15C 0.9800 .

loop_
_geom_torsion_atom_site_label_1
_geom_torsion_atom_site_label_2
_geom_torsion_atom_site_label_3
_geom_torsion_atom_site_label_4
_geom_torsion
_geom_torsion_site_symmetry_1
_geom_torsion_site_symmetry_4
N1' Mn1 N1 C2 -56(2) . .
N1' Mn1 N1 C2 -151.8(7) 4_556 .
C4 Mn1 N1 C2 -30.9(6) 4_556 .
C4 Mn1 N1 C2 112.4(6) . .
N1 Mn1 N1 C2 -140.6(7) 4_556 .
N1' Mn1 N1 C3 71(2) . .
N1' Mn1 N1 C3 -24.6(5) 4_556 .
C4 Mn1 N1 C3 96.3(4) 4_556 .
C4 Mn1 N1 C3 -120.4(4) . .
N1 Mn1 N1 C3 -13.3(3) 4_556 .
N1' Mn1 N1 C1 -180(2) . .
N1' Mn1 N1 C1 84.8(6) 4_556 .
C4 Mn1 N1 C1 -154.3(4) 4_556 .
C4 Mn1 N1 C1 -11.0(5) . .
N1 Mn1 N1 C1 96.1(5) 4_556 .
C2 N1 C3 C3 173.2(7) . 4_556
C1 N1 C3 C3 -82.6(7) . 4_556
Mn1 N1 C3 C3 39.3(8) . 4_556
N1' Mn1 N1' C2' 171(2) 4_556 .
C4 Mn1 N1' C2' -66.2(17) 4_556 .
C4 Mn1 N1' C2' 77.2(17) . .
N1 Mn1 N1' C2' 90(3) . .
N1 Mn1 N1' C2' -177.5(18) 4_556 .
N1' Mn1 N1' C3' 18.7(6) 4_556 .
C4 Mn1 N1' C3' 141.2(8) 4_556 .
C4 Mn1 N1' C3' -75.4(9) . .
N1 Mn1 N1' C3' -63(2) . .
N1 Mn1 N1' C3' 29.9(8) 4_556 .
N1' Mn1 N1' C1' -75.4(9) 4_556 .
C4 Mn1 N1' C1' 47.1(9) 4_556 .
C4 Mn1 N1' C1' -169.5(8) . .
N1 Mn1 N1' C1' -157(3) . .
N1 Mn1 N1' C1' -64.2(9) 4_556 .
C2' N1' C3' C3' 153.6(16) . 4_556
C1' N1' C3' C3' 48.3(15) . 4_556
Mn1 N1' C3' C3' -52.0(15) . 4_556
C9 Si3 C4 C5 -73.6(3) . .
C7 Si3 C4 C5 166.5(2) . .
C8 Si3 C4 C5 46.5(3) . .
C9 Si3 C4 Mn1 48.6(2) . .
C7 Si3 C4 Mn1 -71.3(2) . .
C8 Si3 C4 Mn1 168.76(19) . .
N1' Mn1 C4 C5 58.8(5) . .
N1' Mn1 C4 C5 -21.3(4) 4_556 .
C4 Mn1 C4 C5 -165.3(2) 4_556 .
N1 Mn1 C4 C5 56.3(3) . .
N1 Mn1 C4 C5 -26.0(3) 4_556 .
N1' Mn1 C4 Si3 -67.1(4) . .
N1' Mn1 C4 Si3 -147.2(4) 4_556 .
C4 Mn1 C4 Si3 68.85(13) 4_556 .
N1 Mn1 C4 Si3 -69.6(2) . .
N1 Mn1 C4 Si3 -151.92(18) 4_556 .
Si3 C4 C5 C6 -122.8(3) . .
Mn1 C4 C5 C6 113.8(3) . .
C4 C5 C6 Si1 -175.1(3) . .
C4 C5 C6 Si2 8.1(5) . .
C11 Si1 C6 C5 125.9(3) . .
C12 Si1 C6 C5 -112.7(3) . .
C10 Si1 C6 C5 7.8(3) . .
C11 Si1 C6 Si2 -57.3(2) . .
C12 Si1 C6 Si2 64.1(3) . .
C10 Si1 C6 Si2 -175.4(2) . .
C14 Si2 C6 C5 -67.8(3) . .
C15 Si2 C6 C5 172.2(3) . .
C13 Si2 C6 C5 55.8(3) . .
C14 Si2 C6 Si1 115.6(2) . .
C15 Si2 C6 Si1 -4.5(3) . .
C13 Si2 C6 Si1 -120.8(2) . .
